data_4134117
loop_
_publ_author_name
'Ruiz-Preciado, Marco A'
'Kubicki, Dominik J.'
'Hofstetter, Albert'
'McGovern, Lucie'
'Futscher, Moritz H.'
'Ummadisingu, Amita'
'Gershoni-Poranne, Renana'
'Zakeeruddin, Shaik M.'
'Ehrler, Bruno'
'Emsley, Lyndon'
'Mili\'c, Jovana V'
'Gr\"atzel, Michael'

_publ_section_title
;
 Supramolecular Modulation of Hybrid Perovskite Solar Cells via
 Bifunctional Halogen Bonding Revealed by Two-Dimensional <sup>19</sup>F
 Solid-State NMR Spectroscopy.
;
_journal_issue 3
_journal_name_full 'Journal of the American Chemical Society'
_journal_page_first 1645
_journal_page_last 1654
_journal_paper_doi 10.1021/jacs.9b13701
_journal_volume 142
_journal_year 2020
_chemical_formula_moiety 'C4 H3 F N2 O2'
_chemical_formula_sum 'C4 H3 F N2 O2'
_chemical_formula_weight 130.08
_chemical_name_systematic
;
5-fluorouracil
;
_space_group_IT_number 2
_space_group_name_Hall '-P 1'
_space_group_name_H-M_alt 'P -1'
_symmetry_cell_setting triclinic
_symmetry_space_group_name_Hall '-P 1'
_symmetry_space_group_name_H-M 'P -1'
_atom_sites_solution_hydrogens difmap
_atom_sites_solution_primary direct
_atom_sites_solution_secondary difmap
_audit_block_doi 10.5517/cc8dmlv
_audit_creation_method SHELXL-97
_audit_update_record
;
2004-09-17 deposited with the CCDC.	2019-06-10 downloaded from the CCDC.
;
_cell_angle_alpha 99.119(2)
_cell_angle_beta 100.021(3)
_cell_angle_gamma 90.017(2)
_cell_formula_units_Z 8
_cell_length_a 8.6329(12)
_cell_length_b 9.1560(13)
_cell_length_c 12.5796(18)
_cell_measurement_reflns_used 1872
_cell_measurement_temperature 150(2)
_cell_measurement_theta_max 28.259
_cell_measurement_theta_min 2.578
_cell_volume 966.4(2)
_computing_cell_refinement 'Bruker SMART'
_computing_data_collection 'Bruker SMART'
_computing_data_reduction 'Bruker SAINT'
_computing_structure_refinement 'SHELXL-97 (Sheldrick, 1997)'
_computing_structure_solution 'SHELXS-97 (Sheldrick, 1997)'
_diffrn_ambient_temperature 150(2)
_diffrn_measured_fraction_theta_full 0.991
_diffrn_measured_fraction_theta_max 0.931
_diffrn_measurement_device_type 'Bruker SMART APEX diffractometer'
_diffrn_measurement_method '\w rotation with narrow frames'
_diffrn_radiation_monochromator graphite
_diffrn_radiation_source 'fine-focus sealed tube'
_diffrn_radiation_type MoK\a
_diffrn_radiation_wavelength 0.71073
_diffrn_reflns_av_R_equivalents 0.0252
_diffrn_reflns_av_sigmaI/netI 0.0455
_diffrn_reflns_limit_h_max 11
_diffrn_reflns_limit_h_min -11
_diffrn_reflns_limit_k_max 11
_diffrn_reflns_limit_k_min -12
_diffrn_reflns_limit_l_max 16
_diffrn_reflns_limit_l_min -16
_diffrn_reflns_number 8688
_diffrn_reflns_theta_full 26.00
_diffrn_reflns_theta_max 28.32
_diffrn_reflns_theta_min 1.67
_diffrn_standards_decay_% 0
_diffrn_standards_number 0
_exptl_absorpt_coefficient_mu 0.169
_exptl_absorpt_correction_T_max 0.9688
_exptl_absorpt_correction_T_min 0.9635
_exptl_absorpt_correction_type multi-scan
_exptl_absorpt_process_details 'SADABS (Sheldrick, 1996)'
_exptl_crystal_colour colourless
_exptl_crystal_density_diffrn 1.788
_exptl_crystal_density_method 'not measured'
_exptl_crystal_description block
_exptl_crystal_F_000 528
_exptl_crystal_size_max 0.22
_exptl_crystal_size_mid 0.20
_exptl_crystal_size_min 0.19
_refine_diff_density_max 0.342
_refine_diff_density_min -0.293
_refine_diff_density_rms 0.058
_refine_ls_extinction_method none
_refine_ls_goodness_of_fit_ref 1.017
_refine_ls_hydrogen_treatment refall
_refine_ls_matrix_type full
_refine_ls_number_parameters 373
_refine_ls_number_reflns 4489
_refine_ls_number_restraints 0
_refine_ls_restrained_S_all 1.017
_refine_ls_R_factor_all 0.0661
_refine_ls_R_factor_gt 0.0491
_refine_ls_shift/su_max 0.000
_refine_ls_shift/su_mean 0.000
_refine_ls_structure_factor_coef Fsqd
_refine_ls_weighting_details 'calc w=1/[\s^2^(Fo^2^)+(0.0545P)^2^+0.3071P] where P=(Fo^2^+2Fc^2^)/3'
_refine_ls_weighting_scheme calc
_refine_ls_wR_factor_gt 0.1112
_refine_ls_wR_factor_ref 0.1216
_reflns_number_gt 3470
_reflns_number_total 4489
_reflns_threshold_expression I>2\s(I)
_cod_data_source_file fluorouracil.cif
_cod_data_source_block str0253
_cod_original_sg_symbol_Hall -P1
_cod_original_sg_symbol_H-M P-1
_cod_database_code 4134117

loop_
_symmetry_equiv_pos_as_xyz
'x, y, z'
'-x, -y, -z'

loop_
_atom_site_label
_atom_site_type_symbol
_atom_site_fract_x
_atom_site_fract_y
_atom_site_fract_z
_atom_site_U_iso_or_equiv
_atom_site_adp_type
_atom_site_occupancy
_atom_site_symmetry_multiplicity
_atom_site_calc_flag
F39 F 0.18915(14) 0.98765(13) 0.93615(9) 0.0281(3) Uani 1 1 d
O38 O 0.28759(16) 0.92851(15) 0.73759(11) 0.0228(3) Uani 1 1 d
O37 O -0.02748(16) 1.28409(15) 0.60987(11) 0.0241(3) Uani 1 1 d
N33 N 0.12953(19) 1.10691(18) 0.67556(13) 0.0185(3) Uani 1 1 d
H33 H 0.153(3) 1.084(3) 0.616(2) 0.033(7) Uiso 1 1 d
N31 N -0.02310(19) 1.24657(18) 0.78463(13) 0.0198(3) Uani 1 1 d
H31 H -0.089(3) 1.315(3) 0.7955(19) 0.034(7) Uiso 1 1 d
C36 C 0.0296(2) 1.1706(2) 0.86869(15) 0.0204(4) Uani 1 1 d
H36 H -0.011(2) 1.197(2) 0.9332(17) 0.018(5) Uiso 1 1 d
C35 C 0.1347(2) 1.0652(2) 0.85580(15) 0.0194(4) Uani 1 1 d
C34 C 0.1924(2) 1.0259(2) 0.75500(15) 0.0182(4) Uani 1 1 d
C32 C 0.0223(2) 1.2181(2) 0.68517(15) 0.0177(4) Uani 1 1 d
F29 F 0.32888(14) 0.95262(13) 0.27653(9) 0.0279(3) Uani 1 1 d
O28 O 0.23617(15) 1.01753(15) 0.47658(10) 0.0217(3) Uani 1 1 d
O27 O 0.55175(16) 0.66156(15) 0.60461(11) 0.0246(3) Uani 1 1 d
N23 N 0.38942(19) 0.83497(18) 0.53753(13) 0.0187(3) Uani 1 1 d
H23 H 0.361(3) 0.858(3) 0.597(2) 0.039(7) Uiso 1 1 d
N21 N 0.53566(19) 0.68968(18) 0.42684(13) 0.0195(3) Uani 1 1 d
H21 H 0.596(2) 0.622(2) 0.4190(17) 0.020(6) Uiso 1 1 d
C26 C 0.4815(2) 0.7646(2) 0.34306(15) 0.0194(4) Uani 1 1 d
H26 H 0.519(2) 0.735(2) 0.2797(17) 0.017(5) Uiso 1 1 d
C25 C 0.3818(2) 0.8745(2) 0.35693(14) 0.0181(4) Uani 1 1 d
C24 C 0.3274(2) 0.9165(2) 0.45839(14) 0.0164(4) Uani 1 1 d
C22 C 0.4957(2) 0.7234(2) 0.52774(15) 0.0181(4) Uani 1 1 d
F19 F 0.54423(16) 0.16104(14) -0.06838(10) 0.0376(3) Uani 1 1 d
O18 O 0.35008(16) 0.37240(15) -0.14641(10) 0.0217(3) Uani 1 1 d
O17 O 0.25012(16) 0.53593(15) 0.19549(10) 0.0236(3) Uani 1 1 d
N13 N 0.30004(19) 0.45036(17) 0.02492(12) 0.0178(3) Uani 1 1 d
H13 H 0.235(3) 0.511(3) -0.003(2) 0.036(7) Uiso 1 1 d
N11 N 0.42204(19) 0.34999(18) 0.17389(13) 0.0190(3) Uani 1 1 d
H11 H 0.438(2) 0.346(2) 0.2392(18) 0.020(6) Uiso 1 1 d
C16 C 0.4951(2) 0.2514(2) 0.10683(16) 0.0225(4) Uani 1 1 d
H16 H 0.564(3) 0.185(2) 0.1438(18) 0.028(6) Uiso 1 1 d
C15 C 0.4729(2) 0.2557(2) 0.00017(15) 0.0212(4) Uani 1 1 d
C14 C 0.3720(2) 0.3605(2) -0.04856(15) 0.0177(4) Uani 1 1 d
C12 C 0.3194(2) 0.4506(2) 0.13588(15) 0.0172(4) Uani 1 1 d
F9 F 0.13566(13) 0.17203(12) 0.15411(9) 0.0253(3) Uani 1 1 d
O8 O -0.08664(16) 0.36004(15) 0.07256(11) 0.0247(3) Uani 1 1 d
O7 O -0.22441(17) 0.48424(16) 0.40810(11) 0.0265(3) Uani 1 1 d
N3 N -0.15245(19) 0.42072(18) 0.24151(12) 0.0186(3) Uani 1 1 d
H3 H -0.213(3) 0.482(3) 0.2136(19) 0.036(7) Uiso 1 1 d
N1 N -0.02620(19) 0.32324(18) 0.39077(13) 0.0198(3) Uani 1 1 d
H1 H -0.018(3) 0.316(3) 0.458(2) 0.039(7) Uiso 1 1 d
C6 C 0.0669(2) 0.2436(2) 0.32642(16) 0.0201(4) Uani 1 1 d
H6 H 0.140(3) 0.184(2) 0.3614(18) 0.028(6) Uiso 1 1 d
C4 C -0.0654(2) 0.3452(2) 0.16992(15) 0.0181(4) Uani 1 1 d
C5 C 0.0482(2) 0.2516(2) 0.22029(15) 0.0183(4) Uani 1 1 d
C2 C -0.1396(2) 0.4141(2) 0.35124(15) 0.0183(4) Uani 1 1 d

loop_
_atom_site_aniso_label
_atom_site_aniso_U_11
_atom_site_aniso_U_22
_atom_site_aniso_U_33
_atom_site_aniso_U_23
_atom_site_aniso_U_13
_atom_site_aniso_U_12
F39 0.0379(7) 0.0302(7) 0.0189(6) 0.0111(5) 0.0064(5) 0.0129(5)
O38 0.0258(7) 0.0256(8) 0.0181(7) 0.0039(6) 0.0064(6) 0.0116(6)
O37 0.0297(8) 0.0242(7) 0.0196(7) 0.0072(6) 0.0047(6) 0.0084(6)
N33 0.0231(8) 0.0213(8) 0.0121(8) 0.0035(6) 0.0049(6) 0.0066(7)
N31 0.0228(8) 0.0187(8) 0.0192(8) 0.0030(6) 0.0075(7) 0.0094(7)
C36 0.0249(10) 0.0220(10) 0.0153(9) 0.0030(7) 0.0059(8) 0.0033(8)
C35 0.0247(10) 0.0197(10) 0.0149(9) 0.0061(7) 0.0031(7) 0.0030(8)
C34 0.0194(9) 0.0190(9) 0.0158(9) 0.0024(7) 0.0025(7) 0.0025(7)
C32 0.0188(9) 0.0183(9) 0.0160(9) 0.0024(7) 0.0033(7) 0.0013(7)
F29 0.0362(7) 0.0317(7) 0.0187(6) 0.0119(5) 0.0055(5) 0.0124(5)
O28 0.0259(7) 0.0227(7) 0.0177(7) 0.0044(5) 0.0061(6) 0.0105(6)
O27 0.0306(8) 0.0256(8) 0.0189(7) 0.0075(6) 0.0048(6) 0.0112(6)
N23 0.0228(8) 0.0200(8) 0.0145(8) 0.0031(6) 0.0062(7) 0.0070(7)
N21 0.0233(8) 0.0181(8) 0.0175(8) 0.0023(6) 0.0053(7) 0.0099(7)
C26 0.0238(10) 0.0210(10) 0.0135(9) 0.0016(7) 0.0044(7) 0.0011(8)
C25 0.0215(9) 0.0204(9) 0.0125(9) 0.0044(7) 0.0016(7) 0.0028(7)
C24 0.0175(9) 0.0165(9) 0.0152(9) 0.0033(7) 0.0023(7) 0.0028(7)
C22 0.0206(9) 0.0167(9) 0.0171(9) 0.0035(7) 0.0029(7) 0.0034(7)
F19 0.0511(8) 0.0405(8) 0.0228(7) 0.0048(6) 0.0109(6) 0.0309(6)
O18 0.0264(7) 0.0243(7) 0.0154(7) 0.0052(5) 0.0045(5) 0.0085(6)
O17 0.0281(7) 0.0263(8) 0.0170(7) 0.0028(6) 0.0060(6) 0.0105(6)
N13 0.0196(8) 0.0186(8) 0.0152(8) 0.0042(6) 0.0021(6) 0.0067(6)
N11 0.0238(9) 0.0223(9) 0.0115(8) 0.0050(6) 0.0025(6) 0.0055(7)
C16 0.0234(10) 0.0220(10) 0.0234(10) 0.0072(8) 0.0043(8) 0.0094(8)
C15 0.0246(10) 0.0203(10) 0.0194(10) 0.0027(8) 0.0065(8) 0.0106(8)
C14 0.0184(9) 0.0197(9) 0.0150(9) 0.0024(7) 0.0035(7) 0.0022(7)
C12 0.0189(9) 0.0166(9) 0.0168(9) 0.0030(7) 0.0046(7) 0.0014(7)
F9 0.0254(6) 0.0289(6) 0.0251(6) 0.0061(5) 0.0121(5) 0.0122(5)
O8 0.0316(8) 0.0278(8) 0.0156(7) 0.0055(6) 0.0050(6) 0.0111(6)
O7 0.0304(8) 0.0308(8) 0.0205(7) 0.0055(6) 0.0095(6) 0.0127(6)
N3 0.0227(8) 0.0194(8) 0.0138(8) 0.0043(6) 0.0020(6) 0.0088(7)
N1 0.0232(8) 0.0232(9) 0.0139(8) 0.0061(7) 0.0028(6) 0.0068(7)
C6 0.0194(9) 0.0190(10) 0.0228(10) 0.0062(8) 0.0036(8) 0.0047(7)
C4 0.0205(9) 0.0176(9) 0.0161(9) 0.0024(7) 0.0030(7) 0.0043(7)
C5 0.0169(9) 0.0181(9) 0.0205(10) 0.0026(7) 0.0055(7) 0.0050(7)
C2 0.0199(9) 0.0185(9) 0.0170(9) 0.0041(7) 0.0035(7) 0.0034(7)

loop_
_atom_type_symbol
_atom_type_description
_atom_type_scat_dispersion_real
_atom_type_scat_dispersion_imag
_atom_type_scat_source
C C 0.0033 0.0016 'International Tables Vol C Tables 4.2.6.8 and 6.1.1.4'
H H 0.0000 0.0000 'International Tables Vol C Tables 4.2.6.8 and 6.1.1.4'
N N 0.0061 0.0033 'International Tables Vol C Tables 4.2.6.8 and 6.1.1.4'
O O 0.0106 0.0060 'International Tables Vol C Tables 4.2.6.8 and 6.1.1.4'
F F 0.0171 0.0103 'International Tables Vol C Tables 4.2.6.8 and 6.1.1.4'

loop_
_citation_id
_citation_doi
_citation_year
1 10.1021/ja044336a 2005

loop_
_geom_angle_atom_site_label_1
_geom_angle_atom_site_label_2
_geom_angle_atom_site_label_3
_geom_angle
C34 N33 C32 126.68(16)
C34 N33 H33 117.0(17)
C32 N33 H33 116.2(17)
C32 N31 C36 123.55(17)
C32 N31 H31 118.8(16)
C36 N31 H31 117.7(16)
C35 C36 N31 119.58(18)
C35 C36 H36 123.7(12)
N31 C36 H36 116.7(12)
C36 C35 F39 121.49(17)
C36 C35 C34 122.00(17)
F39 C35 C34 116.48(16)
O38 C34 N33 121.37(17)
O38 C34 C35 125.05(17)
N33 C34 C35 113.57(16)
O37 C32 N31 123.25(17)
O37 C32 N33 122.15(17)
N31 C32 N33 114.60(16)
C24 N23 C22 126.68(16)
C24 N23 H23 115.1(17)
C22 N23 H23 118.2(17)
C22 N21 C26 123.00(16)
C22 N21 H21 116.1(15)
C26 N21 H21 120.9(15)
C25 C26 N21 120.20(17)
C25 C26 H26 124.4(12)
N21 C26 H26 115.4(12)
C26 C25 F29 121.58(17)
C26 C25 C24 121.74(17)
F29 C25 C24 116.68(16)
O28 C24 N23 121.61(17)
O28 C24 C25 124.84(17)
N23 C24 C25 113.53(16)
O27 C22 N21 122.79(17)
O27 C22 N23 122.41(17)
N21 C22 N23 114.79(16)
C14 N13 C12 126.81(16)
C14 N13 H13 115.0(16)
C12 N13 H13 118.2(16)
C12 N11 C16 122.86(17)
C12 N11 H11 118.8(14)
C16 N11 H11 118.2(14)
C15 C16 N11 119.97(18)
C15 C16 H16 125.2(13)
N11 C16 H16 114.8(13)
C16 C15 F19 121.62(17)
C16 C15 C14 122.07(17)
F19 C15 C14 116.31(16)
O18 C14 N13 121.71(17)
O18 C14 C15 124.98(17)
N13 C14 C15 113.31(16)
O17 C12 N11 122.93(17)
O17 C12 N13 122.18(17)
N11 C12 N13 114.88(16)
C4 N3 C2 126.96(16)
C4 N3 H3 113.5(16)
C2 N3 H3 119.3(16)
C2 N1 C6 122.79(16)
C2 N1 H1 115.9(16)
C6 N1 H1 121.3(16)
C5 C6 N1 120.24(18)
C5 C6 H6 123.9(14)
N1 C6 H6 115.8(14)
O8 C4 N3 121.49(16)
O8 C4 C5 125.29(17)
N3 C4 C5 113.22(16)
C6 C5 F9 121.73(17)
C6 C5 C4 121.98(17)
F9 C5 C4 116.29(16)
O7 C2 N1 123.07(17)
O7 C2 N3 122.13(17)
N1 C2 N3 114.79(16)

loop_
_geom_bond_atom_site_label_1
_geom_bond_atom_site_label_2
_geom_bond_distance
F39 C35 1.345(2)
O38 C34 1.233(2)
O37 C32 1.220(2)
N33 C34 1.375(2)
N33 C32 1.381(2)
N33 H33 0.81(2)
N31 C32 1.362(2)
N31 C36 1.369(2)
N31 H31 0.85(2)
C36 C35 1.335(3)
C36 H36 0.94(2)
C35 C34 1.436(3)
F29 C25 1.346(2)
O28 C24 1.235(2)
O27 C22 1.225(2)
N23 C24 1.373(2)
N23 C22 1.379(2)
N23 H23 0.82(3)
N21 C22 1.362(2)
N21 C26 1.363(2)
N21 H21 0.81(2)
C26 C25 1.334(3)
C26 H26 0.91(2)
C25 C24 1.432(2)
F19 C15 1.350(2)
O18 C14 1.235(2)
O17 C12 1.226(2)
N13 C14 1.370(2)
N13 C12 1.376(2)
N13 H13 0.86(2)
N11 C12 1.362(2)
N11 C16 1.367(2)
N11 H11 0.82(2)
C16 C15 1.329(3)
C16 H16 0.97(2)
C15 C14 1.434(2)
F9 C5 1.349(2)
O8 C4 1.236(2)
O7 C2 1.223(2)
N3 C4 1.376(2)
N3 C2 1.377(2)
N3 H3 0.85(2)
N1 C2 1.364(2)
N1 C6 1.368(2)
N1 H1 0.85(2)
C6 C5 1.330(3)
C6 H6 0.93(2)
C4 C5 1.434(2)

loop_
_geom_hbond_atom_site_label_D
_geom_hbond_atom_site_label_H
_geom_hbond_atom_site_label_A
_geom_hbond_distance_DH
_geom_hbond_distance_HA
_geom_hbond_distance_DA
_geom_hbond_angle_DHA
_geom_hbond_site_symmetry_A
N33 H33 O28 0.81(2) 2.01(2) 2.817(2) 173(2) .
N31 H31 O17 0.85(2) 1.96(2) 2.808(2) 174(2) 2_576
N23 H23 O38 0.82(3) 2.00(3) 2.816(2) 176(2) .
N21 H21 O7 0.81(2) 2.01(2) 2.813(2) 170(2) 1_655
N13 H13 O8 0.86(2) 1.93(2) 2.793(2) 177(2) 2_565
N11 H11 O27 0.82(2) 1.96(2) 2.775(2) 173(2) 2_666
N3 H3 O18 0.85(2) 1.97(2) 2.818(2) 178(2) 2_565
N1 H1 O37 0.85(2) 1.99(2) 2.837(2) 172(2) 1_545

loop_
_geom_torsion_atom_site_label_1
_geom_torsion_atom_site_label_2
_geom_torsion_atom_site_label_3
_geom_torsion_atom_site_label_4
_geom_torsion
C32 N31 C36 C35 2.0(3)
N31 C36 C35 F39 -179.75(17)
N31 C36 C35 C34 -1.4(3)
C32 N33 C34 O38 179.88(17)
C32 N33 C34 C35 0.7(3)
C36 C35 C34 O38 -178.97(19)
F39 C35 C34 O38 -0.6(3)
C36 C35 C34 N33 0.2(3)
F39 C35 C34 N33 178.57(16)
C36 N31 C32 O37 178.48(18)
C36 N31 C32 N33 -1.1(3)
C34 N33 C32 O37 -179.87(18)
C34 N33 C32 N31 -0.2(3)
C22 N21 C26 C25 -1.5(3)
N21 C26 C25 F29 178.57(17)
N21 C26 C25 C24 -0.6(3)
C22 N23 C24 O28 -177.77(18)
C22 N23 C24 C25 0.9(3)
C26 C25 C24 O28 179.52(19)
F29 C25 C24 O28 0.3(3)
C26 C25 C24 N23 0.9(3)
F29 C25 C24 N23 -178.29(16)
C26 N21 C22 O27 -175.59(18)
C26 N21 C22 N23 3.1(3)
C24 N23 C22 O27 175.89(18)
C24 N23 C22 N21 -2.8(3)
C12 N11 C16 C15 3.2(3)
N11 C16 C15 F19 179.36(18)
N11 C16 C15 C14 -0.7(3)
C12 N13 C14 O18 -177.70(17)
C12 N13 C14 C15 1.9(3)
C16 C15 C14 O18 177.9(2)
F19 C15 C14 O18 -2.1(3)
C16 C15 C14 N13 -1.6(3)
F19 C15 C14 N13 178.30(16)
C16 N11 C12 O17 177.66(18)
C16 N11 C12 N13 -2.9(3)
C14 N13 C12 O17 179.71(18)
C14 N13 C12 N11 0.2(3)
C2 N1 C6 C5 -0.6(3)
C2 N3 C4 O8 -179.76(18)
C2 N3 C4 C5 0.2(3)
N1 C6 C5 F9 -178.53(16)
N1 C6 C5 C4 1.7(3)
O8 C4 C5 C6 178.50(19)
N3 C4 C5 C6 -1.4(3)
O8 C4 C5 F9 -1.3(3)
N3 C4 C5 F9 178.77(15)
C6 N1 C2 O7 179.14(19)
C6 N1 C2 N3 -0.6(3)
C4 N3 C2 O7 -178.94(18)
C4 N3 C2 N1 0.8(3)
